data_7062310
loop_
_publ_author_name
'Maurya, Mannar R.'
'Singh, Devesh'
'Avecilla, Fernando'
'Sharma, Akhilesh'
'Gupta, Puneet'

_publ_section_title
;
 Trinuclear dioxidomolybdenum(vi) complexes derived from
 benzene-1,3,5-tricarbohydrazide and study of the catalytic activity
;
_journal_issue 13
_journal_name_full 'New Journal of Chemistry'
_journal_page_first 6114
_journal_page_last 6134
_journal_paper_doi 10.1039/D2NJ05936C
_journal_volume 47
_journal_year 2023
_chemical_formula_moiety 'C62 H52 Mo3 N12 O15, C3 H7 N O, 0.5(C2 H6 O)'
_chemical_formula_sum 'C66 H62 Mo3 N13 O16.5'
_chemical_formula_weight 1589.099
_space_group_crystal_system monoclinic
_space_group_IT_number 14
_space_group_name_Hall '-P 2yn'
_space_group_name_H-M_alt 'P 1 21/n 1'
_symmetry_Int_Tables_number 14
_audit_creation_date 2022-09-17
_audit_creation_method
;
Olex2 1.3
(compiled 2020.11.12 svn.r5f609507 for OlexSys, GUI svn.r6408)
;
_audit_update_record
;
2022-12-02 deposited with the CCDC.	2023-02-22 downloaded from the CCDC.
;
_cell_angle_alpha 90
_cell_angle_beta 106.119(14)
_cell_angle_gamma 90
_cell_formula_units_Z 4
_cell_length_a 18.723(8)
_cell_length_b 14.233(6)
_cell_length_c 28.309(11)
_cell_measurement_reflns_used 254934
_cell_measurement_temperature 100(2)
_cell_measurement_theta_max 57.169
_cell_measurement_theta_min 4.685
_cell_volume 7247(5)
_computing_molecular_graphics 'Olex2 1.3 (Dolomanov et al., 2009)'
_computing_publication_material 'Olex2 1.3 (Dolomanov et al., 2009)'
_computing_structure_refinement 'olex2.refine 1.3 (Bourhis et al., 2015)'
_diffrn_ambient_temperature 100(2)
_diffrn_measured_fraction_theta_full 0.9961
_diffrn_measured_fraction_theta_max 0.9915
_diffrn_measurement_device_type 'Bruker P4'
_diffrn_measurement_method '\w scans'
_diffrn_radiation_monochromator graphite
_diffrn_radiation_type 'Mo K\a'
_diffrn_radiation_wavelength 0.71073
_diffrn_reflns_av_R_equivalents 0.0670
_diffrn_reflns_av_unetI/netI 0.0391
_diffrn_reflns_Laue_measured_fraction_full 0.9961
_diffrn_reflns_Laue_measured_fraction_max 0.9915
_diffrn_reflns_limit_h_max 25
_diffrn_reflns_limit_h_min -25
_diffrn_reflns_limit_k_max 19
_diffrn_reflns_limit_k_min -19
_diffrn_reflns_limit_l_max 37
_diffrn_reflns_limit_l_min -37
_diffrn_reflns_number 140895
_diffrn_reflns_point_group_measured_fraction_full 0.9961
_diffrn_reflns_point_group_measured_fraction_max 0.9915
_diffrn_reflns_theta_full 25.2417
_diffrn_reflns_theta_max 28.44
_diffrn_reflns_theta_min 2.22
_diffrn_source_current 1.4
_diffrn_source_power 0.07
_diffrn_source_voltage 50.0
_exptl_absorpt_coefficient_mu 0.584
_exptl_absorpt_correction_type none
_exptl_crystal_colour yellow
_exptl_crystal_colour_primary yellow
_exptl_crystal_density_diffrn 1.456
_exptl_crystal_description Prism
_exptl_crystal_F_000 3208.808
_exptl_crystal_size_max 0.3
_exptl_crystal_size_mid 0.2
_exptl_crystal_size_min 0.1
_refine_diff_density_max 2.6809
_refine_diff_density_min -1.8988
_refine_diff_density_rms 0.1396
_refine_ls_d_res_high 0.7462
_refine_ls_d_res_low 9.1849
_refine_ls_goodness_of_fit_ref 1.0643
_refine_ls_hydrogen_treatment mixed
_refine_ls_matrix_type full
_refine_ls_number_constraints 111
_refine_ls_number_parameters 914
_refine_ls_number_reflns 18119
_refine_ls_number_restraints 3
_refine_ls_restrained_S_all 1.0642
_refine_ls_R_factor_all 0.0626
_refine_ls_R_factor_gt 0.0510
_refine_ls_shift/su_max 0.0003
_refine_ls_shift/su_mean 0.0000
_refine_ls_structure_factor_coef Fsqd
_refine_ls_weighting_details 'w=1/[\s^2^(Fo^2^)+(0.0902P)^2^+15.4226P] where P=(Fo^2^+2Fc^2^)/3'
_refine_ls_weighting_scheme calc
_refine_ls_wR_factor_gt 0.1474
_refine_ls_wR_factor_ref 0.1648
_reflns_Friedel_coverage 0.0
_reflns_limit_h_max 17
_reflns_limit_h_min -25
_reflns_limit_k_max 19
_reflns_limit_k_min 0
_reflns_limit_l_max 37
_reflns_limit_l_min -17
_reflns_number_gt 15148
_reflns_number_total 18119
_reflns_threshold_expression I>=2u(I)
_cod_data_source_file d2nj05936c2.cif
_cod_data_source_block compound5a
_cod_depositor_comments 'Adding full bibliography for 7062307--7062310.cif.'
_cod_original_sg_symbol_Hall '-P 2ybc (x-z,y,z)'
_cod_database_code 7062310
_olex2_refinement_description
;
1. Restrained distances
 O1M-H1M
 0.85 with sigma of 0.01
 Mo1-H1M
 2.863633 with sigma of 0.02
 C1M-H1M
 1.897467 with sigma of 0.02
2. Others
 Fixed Sof: O2M(0.5) H2M(0.5) C3M(0.5) H3Ma(0.5) H3Mb(0.5) C4M(0.5) H4Ma(0.5)
 H4Mb(0.5) H4Mc(0.5)
3.a Rotating group:
 O1W(H1Wa,H1Wb), O2W(H2Wa,H2Wb)
3.b Secondary CH2 refined with riding coordinates:
 C1M(H1Ma,H1Mb), C3M(H3Ma,H3Mb)
3.c Aromatic/amide H refined with riding coordinates:
 C2(H2), C3D(H3D), C4(H4), C6(H6), C10(H10), C11(H11), C12(H12), C13(H13),
 C14(H14), C19(H19), C20(H20), C21(H21), C22(H22), C23(H23), C28(H28), C29(H29),
  C30(H30), C31(H31), C32(H32), C37(H37), C38(H38), C39(H39), C40(H40),
 C41(H41), C46(H46), C47(H47), C48(H48), C49(H49), C50(H50), C55(H55), C56(H56),
  C57(H57), C58(H58), C59(H59)
3.d Idealised Me refined as rotating group:
 C1D(H1Da,H1Db,H1Dc), C2D(H2Da,H2Db,H2Dc), C2M(H2Ma,H2Mb,H2Mc), C4M(H4Ma,H4Mb,
 H4Mc), C24(H24a,H24b,H24c), C42(H42a,H42b,H42c), C60(H60a,H60b,H60c)
3.e Idealised tetrahedral OH refined as rotating group:
 O2M(H2M)
;
_smtbx_masks_void_probe_radius 1.2
_smtbx_masks_void_truncation_radius 1.2
_olex2_submission_special_instructions 'No special instructions were received'

loop_
_space_group_symop_id
_space_group_symop_operation_xyz
1 x,y,z
2 -x+1/2,y+1/2,-z+1/2
3 -x,-y,-z
4 x-1/2,-y-1/2,z-1/2

loop_
_atom_site_label
_atom_site_type_symbol
_atom_site_fract_x
_atom_site_fract_y
_atom_site_fract_z
_atom_site_U_iso_or_equiv
_atom_site_adp_type
_atom_site_occupancy
_atom_site_refinement_flags_posn
Mo1 Mo 0.42995(2) 0.34994(2) -0.087763(12) 0.03444(10) Uani 1.000000 D
O1W O 0.06328(14) -0.16605(19) -0.13897(9) 0.0305(5) Uani 1.000000 .
H1Wa H 0.0578(10) -0.169(2) -0.16976(11) 0.0458(8) Uiso 1.000000 GR
H1Wb H 0.02703(16) -0.1974(15) -0.1346(11) 0.0458(8) Uiso 1.000000 GR
O1M O 0.31026(18) 0.3999(2) -0.11987(13) 0.0478(7) Uani 1.000000 D
H1M H 0.2767(11) 0.368(3) -0.1398(18) 0.0717(11) Uiso 1.000000 DR
O1 O 0.51426(18) 0.2982(2) -0.07305(13) 0.0497(8) Uani 1.000000 .
N1 N 0.33225(19) 0.1713(2) -0.11005(12) 0.0330(7) Uani 1.000000 .
C1 C 0.2961(2) 0.1556(3) -0.03689(14) 0.0312(8) Uani 1.000000 .
O1D O 0.2019(2) 0.2947(3) -0.1724(2) 0.0803(14) Uani 1.000000 .
N1D N 0.1368(2) 0.1761(3) -0.15119(17) 0.0524(10) Uani 1.000000 .
C1D C 0.1153(4) 0.2259(4) -0.1126(2) 0.0609(14) Uani 1.000000 .
H1Da H 0.139(2) 0.2862(13) -0.1076(12) 0.091(2) Uiso 1.000000 GR
H1Db H 0.0624(4) 0.234(3) -0.1220(8) 0.091(2) Uiso 1.000000 GR
H1Dc H 0.130(2) 0.1903(16) -0.0827(5) 0.091(2) Uiso 1.000000 GR
C1M C 0.2752(3) 0.4766(4) -0.1019(2) 0.0616(14) Uani 1.000000 D
H1Ma H 0.3099(3) 0.5286(4) -0.0933(2) 0.0739(17) Uiso 1.000000 R
H1Mb H 0.2326(3) 0.4977(4) -0.1279(2) 0.0739(17) Uiso 1.000000 R
Mo2 Mo 0.176323(17) -0.23920(2) -0.096628(11) 0.02582(8) Uani 1.000000 .
O2W O 0.28227(14) 0.16857(17) 0.18970(9) 0.0289(5) Uani 1.000000 .
H2Wa H 0.3063(4) 0.170(3) 0.1682(3) 0.0433(8) Uiso 1.000000 GR
H2Wb H 0.2864(3) 0.1120(8) 0.1997(12) 0.0433(8) Uiso 1.000000 GR
O2 O 0.4409(2) 0.4500(2) -0.05402(12) 0.0507(8) Uani 1.000000 .
N2 N 0.37533(18) 0.2251(2) -0.13294(12) 0.0319(7) Uani 1.000000 .
C2 C 0.2812(2) 0.2010(3) 0.00266(13) 0.0313(8) Uani 1.000000 .
H2 H 0.3012(2) 0.2601(3) 0.01224(13) 0.0376(9) Uiso 1.000000 R
C2D C 0.1119(3) 0.0801(4) -0.1611(2) 0.0560(12) Uani 1.000000 .
H2Da H 0.0599(6) 0.0795(4) -0.1782(14) 0.0841(18) Uiso 1.000000 GR
H2Db H 0.1394(17) 0.0505(10) -0.1810(13) 0.0841(18) Uiso 1.000000 GR
H2Dc H 0.120(2) 0.0466(9) -0.1306(2) 0.0841(18) Uiso 1.000000 GR
C2M C 0.2502(4) 0.4503(5) -0.0583(2) 0.0680(16) Uani 1.000000 .
H2Ma H 0.2120(16) 0.403(2) -0.0674(4) 0.0816(19) Uiso 1.000000 GR
H2Mb H 0.2915(6) 0.426(3) -0.0331(6) 0.0816(19) Uiso 1.000000 GR
H2Mc H 0.231(2) 0.5049(7) -0.0460(9) 0.0816(19) Uiso 1.000000 GR
O2M O 0.3936(3) 0.1680(4) 0.1480(2) 0.0351(12) Uani 0.500000 .
H2M H 0.395(6) 0.2106(10) 0.1288(18) 0.0527(18) Uiso 0.500000 GR
C3M C 0.4078(8) 0.0857(9) 0.1292(6) 0.074(4) Uani 0.500000 .
H3Ma H 0.3626(8) 0.0486(9) 0.1194(6) 0.089(4) Uiso 0.500000 R
H3Mb H 0.4246(8) 0.0971(9) 0.1002(6) 0.089(4) Uiso 0.500000 R
Mo3 Mo 0.159128(15) 0.201332(18) 0.152961(10) 0.02096(8) Uani 1.000000 .
N3 N 0.47291(18) 0.3126(2) -0.25740(11) 0.0302(6) Uani 1.000000 .
O3 O 0.38059(17) 0.2750(2) -0.04661(10) 0.0404(7) Uani 1.000000 .
C3 C 0.2362(2) 0.1576(2) 0.02802(12) 0.0270(7) Uani 1.000000 .
C3D C 0.1782(3) 0.2143(4) -0.1764(2) 0.0585(13) Uani 1.000000 .
H3D H 0.1907(3) 0.1765(4) -0.1997(2) 0.0702(16) Uiso 1.000000 R
C4M C 0.4554(8) 0.0424(10) 0.1595(5) 0.074(3) Uani 0.500000 .
H4Ma H 0.5028(12) 0.072(4) 0.164(3) 0.110(5) Uiso 0.500000 GR
H4Mb H 0.443(3) 0.042(6) 0.1904(11) 0.110(5) Uiso 0.500000 GR
H4Mc H 0.457(4) -0.021(2) 0.1485(19) 0.110(5) Uiso 0.500000 GR
O4 O 0.43274(17) 0.40035(19) -0.15262(10) 0.0369(6) Uani 1.000000 .
N4 N 0.47013(17) 0.3818(2) -0.22372(11) 0.0290(6) Uani 1.000000 .
C4 C 0.2070(2) 0.0695(2) 0.01372(12) 0.0260(7) Uani 1.000000 .
H4 H 0.1767(2) 0.0409(2) 0.03051(12) 0.0312(8) Uiso 1.000000 R
O5 O 0.19253(16) -0.23916(19) -0.15255(10) 0.0351(6) Uani 1.000000 .
N5 N 0.15038(17) -0.1090(2) -0.01611(11) 0.0273(6) Uani 1.000000 .
C5 C 0.2227(2) 0.0234(2) -0.02562(12) 0.0263(7) Uani 1.000000 .
O6 O 0.25156(18) -0.2914(2) -0.05788(12) 0.0427(7) Uani 1.000000 .
N6 N 0.12430(17) -0.1959(2) -0.03714(11) 0.0262(6) Uani 1.000000 .
C6 C 0.2674(2) 0.0666(3) -0.05073(13) 0.0292(7) Uani 1.000000 .
H6 H 0.2783(2) 0.0359(3) -0.07692(13) 0.0350(9) Uiso 1.000000 R
O7 O 0.20542(14) -0.10774(17) -0.07962(9) 0.0291(5) Uani 1.000000 .
N7 N -0.03107(17) -0.4505(2) -0.06039(12) 0.0316(6) Uani 1.000000 .
C7 C 0.3395(2) 0.2026(3) -0.06634(14) 0.0336(8) Uani 1.000000 .
O8 O 0.10719(16) -0.34556(17) -0.10297(10) 0.0329(6) Uani 1.000000 .
N8 N 0.01705(17) -0.4449(2) -0.08958(12) 0.0296(6) Uani 1.000000 .
C8 C 0.3757(2) 0.1993(3) -0.17706(14) 0.0297(7) Uani 1.000000 .
O9 O 0.07244(15) 0.2431(2) 0.12645(11) 0.0377(6) Uani 1.000000 .
N9 N 0.23777(17) 0.2895(2) 0.08060(11) 0.0259(6) Uani 1.000000 .
C9 C 0.3340(2) 0.1162(3) -0.20191(14) 0.0344(8) Uani 1.000000 .
O10 O 0.14476(14) 0.09694(16) 0.17725(9) 0.0267(5) Uani 1.000000 .
N10 N 0.21718(16) 0.31581(19) 0.12262(10) 0.0230(5) Uani 1.000000 .
C10 C 0.3406(3) 0.0291(3) -0.17998(19) 0.0511(12) Uani 1.000000 .
H10 H 0.3732(3) 0.0201(3) -0.14892(19) 0.0613(14) Uiso 1.000000 R
O11 O 0.18381(15) 0.15116(17) 0.09487(9) 0.0292(5) Uani 1.000000 .
N11 N 0.21384(17) 0.51524(19) 0.24926(11) 0.0275(6) Uani 1.000000 .
C11 C 0.2978(4) -0.0458(4) -0.2047(3) 0.0750(19) Uani 1.000000 .
H11 H 0.3017(4) -0.1046(4) -0.1899(3) 0.090(2) Uiso 1.000000 R
O12 O 0.18052(15) 0.28290(16) 0.21156(9) 0.0268(5) Uani 1.000000 .
N12 N 0.19329(17) 0.42281(19) 0.25400(11) 0.0257(6) Uani 1.000000 .
C12 C 0.2499(4) -0.0329(5) -0.2509(3) 0.076(2) Uani 1.000000 .
H12 H 0.2223(4) -0.0834(5) -0.2673(3) 0.092(2) Uiso 1.000000 R
C13 C 0.2424(3) 0.0531(5) -0.2728(2) 0.0629(16) Uani 1.000000 .
H13 H 0.2092(3) 0.0615(5) -0.3037(2) 0.0755(19) Uiso 1.000000 R
C14 C 0.2847(2) 0.1282(4) -0.24880(16) 0.0449(10) Uani 1.000000 .
H14 H 0.2802(2) 0.1868(4) -0.26393(16) 0.0539(12) Uiso 1.000000 R
C15 C 0.4379(2) 0.3491(3) -0.18969(13) 0.0294(7) Uani 1.000000 .
C16 C 0.4161(2) 0.2568(3) -0.20226(13) 0.0294(7) Uani 1.000000 .
C17 C 0.4409(2) 0.2377(3) -0.24434(13) 0.0297(7) Uani 1.000000 .
C18 C 0.5036(2) 0.4703(3) -0.22691(13) 0.0288(7) Uani 1.000000 .
C19 C 0.4792(2) 0.5515(3) -0.20878(15) 0.0346(8) Uani 1.000000 .
H19 H 0.4402(2) 0.5492(3) -0.19436(15) 0.0415(9) Uiso 1.000000 R
C20 C 0.5140(2) 0.6352(3) -0.21267(16) 0.0390(9) Uani 1.000000 .
H20 H 0.4990(2) 0.6897(3) -0.20007(16) 0.0468(10) Uiso 1.000000 R
C21 C 0.5711(2) 0.6395(3) -0.23506(17) 0.0404(9) Uani 1.000000 .
H21 H 0.5939(2) 0.6966(3) -0.23772(17) 0.0485(11) Uiso 1.000000 R
C22 C 0.5935(2) 0.5594(3) -0.25313(15) 0.0355(8) Uani 1.000000 .
H22 H 0.6317(2) 0.5623(3) -0.26824(15) 0.0426(10) Uiso 1.000000 R
C23 C 0.5607(2) 0.4740(3) -0.24942(14) 0.0316(7) Uani 1.000000 .
H23 H 0.5765(2) 0.4197(3) -0.26179(14) 0.0379(9) Uiso 1.000000 R
C24 C 0.4403(2) 0.1489(3) -0.27217(14) 0.0354(8) Uani 1.000000 .
H24a H 0.3906(4) 0.1362(12) -0.2920(9) 0.0530(12) Uiso 1.000000 GR
H24b H 0.4726(14) 0.1551(8) -0.2930(9) 0.0530(12) Uiso 1.000000 GR
H24c H 0.4571(17) 0.0981(5) -0.24950(15) 0.0530(12) Uiso 1.000000 GR
C25 C 0.1912(2) -0.0702(2) -0.04030(12) 0.0259(7) Uani 1.000000 .
C26 C 0.07679(19) -0.2378(2) -0.01817(12) 0.0247(6) Uani 1.000000 .
C27 C 0.05783(19) -0.1935(2) 0.02443(13) 0.0263(7) Uani 1.000000 .
C28 C 0.0034(3) -0.1249(3) 0.01676(17) 0.0415(9) Uani 1.000000 .
H28 H -0.0264(3) -0.1126(3) -0.01484(17) 0.0498(11) Uiso 1.000000 R
C29 C -0.0066(3) -0.0747(4) 0.0565(2) 0.0548(12) Uani 1.000000 .
H29 H -0.0434(3) -0.0289(4) 0.0515(2) 0.0658(15) Uiso 1.000000 R
C30 C 0.0373(3) -0.0922(4) 0.1028(2) 0.0594(14) Uani 1.000000 .
H30 H 0.0319(3) -0.0564(4) 0.1290(2) 0.0713(16) Uiso 1.000000 R
C31 C 0.0890(3) -0.1620(4) 0.11077(17) 0.0528(12) Uani 1.000000 .
H31 H 0.1170(3) -0.1753(4) 0.14271(17) 0.0634(14) Uiso 1.000000 R
C32 C 0.1005(2) -0.2132(3) 0.07210(15) 0.0401(9) Uani 1.000000 .
H32 H 0.1363(2) -0.2603(3) 0.07782(15) 0.0482(11) Uiso 1.000000 R
C33 C 0.06130(19) -0.3692(2) -0.07810(13) 0.0267(7) Uani 1.000000 .
C34 C 0.04484(19) -0.3248(2) -0.03851(13) 0.0253(6) Uani 1.000000 .
C35 C -0.01451(19) -0.3792(2) -0.02987(14) 0.0278(7) Uani 1.000000 .
C36 C 0.0109(2) -0.5107(3) -0.12839(15) 0.0335(8) Uani 1.000000 .
C37 C -0.0517(3) -0.5657(3) -0.14335(18) 0.0455(10) Uani 1.000000 .
H37 H -0.0886(3) -0.5624(3) -0.12717(18) 0.0546(12) Uiso 1.000000 R
C38 C -0.0593(3) -0.6270(4) -0.1833(2) 0.0552(12) Uani 1.000000 .
H38 H -0.1014(3) -0.6646(4) -0.1934(2) 0.0662(15) Uiso 1.000000 R
C39 C -0.0069(3) -0.6321(3) -0.2071(2) 0.0550(12) Uani 1.000000 .
H39 H -0.0139(3) -0.6701(3) -0.2347(2) 0.0660(15) Uiso 1.000000 R
C40 C 0.0578(3) -0.5805(3) -0.1903(2) 0.0523(12) Uani 1.000000 .
H40 H 0.0956(3) -0.5862(3) -0.2055(2) 0.0627(14) Uiso 1.000000 R
C41 C 0.0658(3) -0.5205(3) -0.15064(18) 0.0426(9) Uani 1.000000 .
H41 H 0.1096(3) -0.4864(3) -0.13914(18) 0.0511(11) Uiso 1.000000 R
C42 C -0.0576(2) -0.3637(3) 0.00615(16) 0.0352(8) Uani 1.000000 .
H42a H -0.0935(12) -0.4131(12) 0.0032(8) 0.0528(12) Uiso 1.000000 GR
H42b H -0.0245(3) -0.364(2) 0.03882(17) 0.0528(12) Uiso 1.000000 GR
H42c H -0.0828(14) -0.3043(10) -0.0002(7) 0.0528(12) Uiso 1.000000 GR
C43 C 0.21897(19) 0.2044(2) 0.06978(12) 0.0254(7) Uani 1.000000 .
C44 C 0.22996(18) 0.4031(2) 0.13638(12) 0.0224(6) Uani 1.000000 .
C45 C 0.26030(19) 0.4706(2) 0.10692(12) 0.0247(6) Uani 1.000000 .
C46 C 0.3359(2) 0.4775(4) 0.11443(18) 0.0480(12) Uani 1.000000 .
H46 H 0.3680(2) 0.4398(4) 0.13772(18) 0.0576(14) Uiso 1.000000 R
C47 C 0.3641(3) 0.5413(4) 0.08701(19) 0.0543(13) Uani 1.000000 .
H47 H 0.4152(3) 0.5463(4) 0.09208(19) 0.0651(16) Uiso 1.000000 R
C48 C 0.3170(2) 0.5969(3) 0.05255(15) 0.0381(9) Uani 1.000000 .
H48 H 0.3361(2) 0.6389(3) 0.03398(15) 0.0457(11) Uiso 1.000000 R
C49 C 0.2416(2) 0.5907(3) 0.04546(14) 0.0337(8) Uani 1.000000 .
H49 H 0.2098(2) 0.6295(3) 0.02257(14) 0.0404(9) Uiso 1.000000 R
C50 C 0.2128(2) 0.5272(2) 0.07211(13) 0.0276(7) Uani 1.000000 .
H50 H 0.1616(2) 0.5223(2) 0.06675(13) 0.0331(8) Uiso 1.000000 R
C51 C 0.19443(19) 0.3727(2) 0.21392(12) 0.0234(6) Uani 1.000000 .
C52 C 0.21592(19) 0.4328(2) 0.18117(12) 0.0236(6) Uani 1.000000 .
C53 C 0.2275(2) 0.5212(2) 0.20595(13) 0.0272(7) Uani 1.000000 .
C54 C 0.1846(2) 0.3891(2) 0.29918(13) 0.0266(7) Uani 1.000000 .
C55 C 0.1310(2) 0.3226(3) 0.29923(14) 0.0323(8) Uani 1.000000 .
H55 H 0.0997(2) 0.3010(3) 0.26973(14) 0.0387(9) Uiso 1.000000 R
C56 C 0.1244(3) 0.2884(3) 0.34351(17) 0.0420(10) Uani 1.000000 .
H56 H 0.0888(3) 0.2430(3) 0.34378(17) 0.0505(12) Uiso 1.000000 R
C57 C 0.1707(3) 0.3216(3) 0.38772(16) 0.0460(11) Uani 1.000000 .
H57 H 0.1659(3) 0.2990(3) 0.41752(16) 0.0552(13) Uiso 1.000000 R
C58 C 0.2234(3) 0.3880(3) 0.38691(15) 0.0468(11) Uani 1.000000 .
H58 H 0.2543(3) 0.4104(3) 0.41639(15) 0.0562(13) Uiso 1.000000 R
C59 C 0.2312(2) 0.4223(3) 0.34269(14) 0.0346(8) Uani 1.000000 .
H59 H 0.2674(2) 0.4669(3) 0.34241(14) 0.0415(10) Uiso 1.000000 R
C60 C 0.2518(2) 0.6128(2) 0.19045(14) 0.0340(8) Uani 1.000000 .
H60a H 0.2577(17) 0.6576(7) 0.2166(4) 0.0510(12) Uiso 1.000000 GR
H60b H 0.2984(9) 0.6049(5) 0.1829(11) 0.0510(12) Uiso 1.000000 GR
H60c H 0.2151(8) 0.6352(11) 0.1618(7) 0.0510(12) Uiso 1.000000 GR

loop_
_atom_site_aniso_label
_atom_site_aniso_U_11
_atom_site_aniso_U_22
_atom_site_aniso_U_33
_atom_site_aniso_U_12
_atom_site_aniso_U_13
_atom_site_aniso_U_23
Mo1 0.04301(19) 0.03880(18) 0.02738(17) -0.01732(14) 0.01951(14) -0.00673(13)
O1W 0.0365(13) 0.0377(13) 0.0194(12) -0.0035(11) 0.0111(10) -0.0017(10)
O1M 0.0510(18) 0.0541(19) 0.0452(19) -0.0039(15) 0.0248(15) -0.0105(15)
O1 0.0457(17) 0.057(2) 0.049(2) -0.0146(14) 0.0168(15) 0.0057(15)
N1 0.0437(17) 0.0375(16) 0.0233(15) -0.0161(14) 0.0185(13) -0.0054(12)
C1 0.0374(18) 0.0347(18) 0.0260(18) -0.0143(15) 0.0162(15) -0.0043(14)
O1D 0.058(2) 0.077(3) 0.099(4) -0.015(2) 0.011(2) 0.023(3)
N1D 0.050(2) 0.057(2) 0.051(2) -0.0072(19) 0.0146(19) -0.0029(19)
C1D 0.081(4) 0.056(3) 0.047(3) -0.005(3) 0.018(3) 0.000(2)
C1M 0.068(3) 0.056(3) 0.071(4) 0.003(3) 0.035(3) -0.004(3)
Mo2 0.03420(16) 0.02470(15) 0.02244(15) -0.00480(11) 0.01432(12) -0.00250(10)
O2W 0.0349(13) 0.0266(12) 0.0259(13) 0.0016(10) 0.0099(10) 0.0072(10)
O2 0.068(2) 0.0512(18) 0.0429(18) -0.0270(16) 0.0316(16) -0.0175(14)
N2 0.0415(17) 0.0349(16) 0.0247(15) -0.0131(13) 0.0179(13) -0.0020(12)
C2 0.044(2) 0.0327(18) 0.0213(16) -0.0155(15) 0.0162(15) -0.0044(13)
C2D 0.060(3) 0.056(3) 0.050(3) -0.012(2) 0.010(2) -0.005(2)
C2M 0.081(4) 0.073(4) 0.060(4) 0.008(3) 0.037(3) -0.013(3)
O2M 0.028(2) 0.042(3) 0.048(3) -0.003(2) 0.030(2) 0.001(2)
C3M 0.067(7) 0.070(8) 0.097(11) -0.016(6) 0.042(8) -0.014(7)
Mo3 0.02760(14) 0.02035(13) 0.01747(14) -0.00423(10) 0.01049(10) 0.00146(9)
N3 0.0369(16) 0.0336(15) 0.0250(15) 0.0001(12) 0.0163(13) -0.0006(12)
O3 0.0543(17) 0.0449(15) 0.0291(14) -0.0266(13) 0.0233(13) -0.0112(12)
C3 0.0372(18) 0.0289(16) 0.0184(15) -0.0093(13) 0.0135(14) -0.0019(12)
C3D 0.048(3) 0.062(3) 0.068(4) -0.006(2) 0.019(2) 0.006(3)
C4M 0.080(8) 0.069(8) 0.070(8) -0.028(7) 0.018(7) -0.007(6)
O4 0.0536(16) 0.0337(13) 0.0336(15) -0.0087(12) 0.0293(13) -0.0047(11)
N4 0.0383(16) 0.0308(15) 0.0234(14) -0.0007(12) 0.0175(12) 0.0013(12)
C4 0.0364(17) 0.0274(16) 0.0173(15) -0.0093(13) 0.0127(13) -0.0014(12)
O5 0.0429(15) 0.0369(14) 0.0323(14) -0.0091(11) 0.0216(12) -0.0077(11)
N5 0.0382(15) 0.0254(13) 0.0211(14) -0.0094(12) 0.0130(12) -0.0050(11)
C5 0.0349(17) 0.0273(16) 0.0184(15) -0.0107(13) 0.0102(13) -0.0027(12)
O6 0.0462(16) 0.0420(16) 0.0402(17) 0.0052(13) 0.0124(13) 0.0052(13)
N6 0.0375(15) 0.0250(13) 0.0191(13) -0.0071(11) 0.0127(12) -0.0010(11)
C6 0.0377(18) 0.0350(18) 0.0180(15) -0.0116(14) 0.0133(14) -0.0056(13)
O7 0.0396(13) 0.0282(12) 0.0250(12) -0.0117(10) 0.0180(11) -0.0065(10)
N7 0.0332(15) 0.0302(15) 0.0346(17) -0.0054(12) 0.0147(13) -0.0006(13)
C7 0.043(2) 0.0381(19) 0.0243(17) -0.0161(16) 0.0160(15) -0.0034(14)
O8 0.0457(15) 0.0268(12) 0.0322(14) -0.0125(11) 0.0210(12) -0.0082(10)
N8 0.0360(15) 0.0251(14) 0.0298(16) -0.0069(12) 0.0127(13) -0.0008(12)
C8 0.0365(18) 0.0310(17) 0.0252(17) -0.0048(14) 0.0147(14) -0.0033(14)
O9 0.0326(13) 0.0427(15) 0.0401(16) 0.0005(11) 0.0137(12) 0.0125(12)
N9 0.0367(15) 0.0255(13) 0.0192(13) -0.0055(11) 0.0138(12) -0.0012(11)
C9 0.042(2) 0.0393(19) 0.0273(18) -0.0109(16) 0.0182(16) -0.0094(15)
O10 0.0371(13) 0.0231(11) 0.0234(12) -0.0066(9) 0.0141(10) -0.0014(9)
N10 0.0332(14) 0.0215(12) 0.0174(13) -0.0050(11) 0.0120(11) 0.0016(10)
C10 0.079(3) 0.038(2) 0.046(3) -0.013(2) 0.033(3) -0.0075(19)
O11 0.0441(14) 0.0278(12) 0.0222(12) -0.0140(10) 0.0197(11) -0.0043(9)
N11 0.0408(16) 0.0179(12) 0.0251(14) -0.0047(11) 0.0112(12) -0.0018(11)
C11 0.120(5) 0.043(3) 0.075(4) -0.030(3) 0.048(4) -0.016(3)
O12 0.0437(14) 0.0189(10) 0.0229(12) -0.0043(9) 0.0177(10) -0.0006(9)
N12 0.0372(15) 0.0198(12) 0.0224(14) -0.0034(11) 0.0122(12) -0.0005(10)
C12 0.090(4) 0.078(4) 0.073(4) -0.046(4) 0.044(4) -0.041(3)
C13 0.054(3) 0.091(4) 0.047(3) -0.027(3) 0.019(2) -0.033(3)
C14 0.046(2) 0.060(3) 0.032(2) -0.010(2) 0.0160(18) -0.0091(19)
C15 0.0347(17) 0.0338(18) 0.0241(17) -0.0017(14) 0.0156(14) 0.0012(14)
C16 0.0367(18) 0.0319(17) 0.0230(17) -0.0023(14) 0.0137(14) -0.0001(13)
C17 0.0374(18) 0.0342(18) 0.0198(16) 0.0006(14) 0.0116(14) 0.0028(13)
C18 0.0334(17) 0.0306(17) 0.0244(17) 0.0008(14) 0.0112(14) 0.0075(13)
C19 0.0379(19) 0.0366(19) 0.033(2) 0.0049(15) 0.0164(16) 0.0056(15)
C20 0.050(2) 0.0311(18) 0.037(2) 0.0049(16) 0.0146(18) 0.0059(16)
C21 0.045(2) 0.0320(19) 0.044(2) -0.0026(16) 0.0130(18) 0.0124(17)
C22 0.0332(18) 0.044(2) 0.032(2) -0.0021(16) 0.0141(15) 0.0094(16)
C23 0.0351(18) 0.0348(18) 0.0285(18) 0.0020(14) 0.0150(15) 0.0048(14)
C24 0.049(2) 0.0361(19) 0.0258(18) -0.0006(16) 0.0180(17) -0.0019(15)
C25 0.0348(17) 0.0267(16) 0.0193(15) -0.0073(13) 0.0127(13) -0.0027(12)
C26 0.0297(16) 0.0248(15) 0.0206(16) -0.0017(12) 0.0084(13) 0.0031(12)
C27 0.0290(16) 0.0274(16) 0.0264(17) -0.0045(13) 0.0143(13) -0.0005(13)
C28 0.047(2) 0.043(2) 0.038(2) 0.0090(18) 0.0182(19) 0.0056(18)
C29 0.065(3) 0.050(3) 0.061(3) 0.013(2) 0.036(3) -0.004(2)
C30 0.072(3) 0.066(3) 0.052(3) -0.005(3) 0.035(3) -0.025(3)
C31 0.058(3) 0.076(3) 0.026(2) 0.002(2) 0.014(2) -0.010(2)
C32 0.044(2) 0.049(2) 0.028(2) 0.0067(18) 0.0110(17) -0.0005(17)
C33 0.0322(16) 0.0228(15) 0.0265(17) -0.0032(13) 0.0107(14) 0.0018(13)
C34 0.0298(16) 0.0212(14) 0.0264(17) -0.0022(12) 0.0105(13) 0.0030(12)
C35 0.0307(16) 0.0245(15) 0.0303(18) -0.0017(13) 0.0117(14) 0.0048(13)
C36 0.044(2) 0.0255(16) 0.0320(19) -0.0046(15) 0.0131(16) -0.0027(14)
C37 0.050(2) 0.042(2) 0.044(2) -0.0070(19) 0.014(2) -0.0114(19)
C38 0.053(3) 0.044(2) 0.064(3) -0.011(2) 0.009(2) -0.020(2)
C39 0.072(3) 0.039(2) 0.055(3) -0.005(2) 0.019(3) -0.017(2)
C40 0.069(3) 0.037(2) 0.061(3) -0.002(2) 0.034(3) -0.007(2)
C41 0.049(2) 0.034(2) 0.048(3) -0.0058(17) 0.019(2) -0.0048(18)
C42 0.0387(19) 0.0334(18) 0.040(2) -0.0065(15) 0.0215(17) -0.0016(16)
C43 0.0313(16) 0.0303(16) 0.0180(15) -0.0086(13) 0.0126(13) 0.0005(12)
C44 0.0272(15) 0.0208(14) 0.0189(15) -0.0021(11) 0.0061(12) 0.0025(11)
C45 0.0322(16) 0.0220(14) 0.0209(15) -0.0063(12) 0.0093(13) 0.0002(12)
C46 0.0318(19) 0.062(3) 0.047(3) -0.0073(19) 0.0048(18) 0.029(2)
C47 0.037(2) 0.074(3) 0.052(3) -0.017(2) 0.013(2) 0.025(2)
C48 0.051(2) 0.038(2) 0.0272(19) -0.0154(17) 0.0152(17) 0.0088(15)
C49 0.050(2) 0.0268(17) 0.0284(18) -0.0008(15) 0.0172(16) 0.0058(14)
C50 0.0328(17) 0.0268(16) 0.0244(17) -0.0023(13) 0.0102(14) 0.0042(13)
C51 0.0316(16) 0.0192(14) 0.0219(15) -0.0017(12) 0.0117(13) -0.0005(12)
C52 0.0312(16) 0.0203(14) 0.0209(15) -0.0019(12) 0.0099(13) 0.0008(12)
C53 0.0367(17) 0.0205(15) 0.0240(16) -0.0036(13) 0.0076(14) -0.0000(12)
C54 0.0374(17) 0.0242(15) 0.0210(16) 0.0010(13) 0.0128(14) -0.0008(12)
C55 0.0399(19) 0.0335(18) 0.0279(18) -0.0049(15) 0.0169(15) -0.0031(14)
C56 0.059(3) 0.036(2) 0.040(2) -0.0115(18) 0.029(2) -0.0016(17)
C57 0.079(3) 0.039(2) 0.027(2) -0.003(2) 0.026(2) 0.0049(17)
C58 0.076(3) 0.043(2) 0.0192(18) -0.010(2) 0.0085(19) -0.0012(16)
C59 0.050(2) 0.0306(18) 0.0228(17) -0.0093(16) 0.0085(16) -0.0004(14)
C60 0.056(2) 0.0231(16) 0.0248(18) -0.0115(15) 0.0137(16) -0.0015(13)

loop_
_atom_type_symbol
_atom_type_scat_dispersion_real
_atom_type_scat_dispersion_imag
_atom_type_scat_Cromer_Mann_a1
_atom_type_scat_Cromer_Mann_a2
_atom_type_scat_Cromer_Mann_a3
_atom_type_scat_Cromer_Mann_a4
_atom_type_scat_Cromer_Mann_b1
_atom_type_scat_Cromer_Mann_b2
_atom_type_scat_Cromer_Mann_b3
_atom_type_scat_Cromer_Mann_b4
_atom_type_scat_Cromer_Mann_c
_atom_type_scat_source
_atom_type_scat_dispersion_source
H 0.00000 0.00000 0.49300 0.32291 0.14019 0.04081 10.51090 26.12570 3.14236 57.79970 0.0030380000826 'International Tables Volume C Table 6.1.1.4 (pp. 500-502)' 'Henke, Gullikson and Davis, At. Data and Nucl. Data Tables, 1993, 54, 2'
C 0.00347 0.00161 2.31000 1.02000 1.58860 0.86500 20.84390 10.20750 0.56870 51.65120 0.215599998832 'International Tables Volume C Table 6.1.1.4 (pp. 500-502)' 'Henke, Gullikson and Davis, At. Data and Nucl. Data Tables, 1993, 54, 2'
Mo -1.68402 0.70339 3.70250 17.23560 12.88760 3.74290 0.27720 1.09580 11.00400 61.65840 4.38749980927 'International Tables Volume C Table 6.1.1.4 (pp. 500-502)' 'Henke, Gullikson and Davis, At. Data and Nucl. Data Tables, 1993, 54, 2'
O 0.01158 0.00611 3.04850 2.28680 1.54630 0.86700 13.27710 5.70110 0.32390 32.90890 0.250800013542 'International Tables Volume C Table 6.1.1.4 (pp. 500-502)' 'Henke, Gullikson and Davis, At. Data and Nucl. Data Tables, 1993, 54, 2'
N 0.00653 0.00323 12.21260 3.13220 2.01250 1.16630 0.00570 9.89330 28.99750 0.58260 -11.5290002823 'International Tables Volume C Table 6.1.1.4 (pp. 500-502)' 'Henke, Gullikson and Davis, At. Data and Nucl. Data Tables, 1993, 54, 2'

loop_
_geom_angle_atom_site_label_1
_geom_angle_atom_site_label_2
_geom_angle_atom_site_label_3
_geom_angle
_geom_angle_site_symmetry_1
_geom_angle_site_symmetry_3
_geom_angle_publ_flag
O1 Mo1 O1M 169.00(15) . . ?
O2 Mo1 O1M 85.06(15) . . ?
O2 Mo1 O1 105.65(18) . . ?
N2 Mo1 O1M 77.30(12) . . ?
N2 Mo1 O1 92.40(15) . . ?
N2 Mo1 O2 160.68(15) . . ?
O3 Mo1 O1M 80.56(13) . . ?
O3 Mo1 O1 100.17(15) . . ?
O3 Mo1 O2 97.11(13) . . ?
O3 Mo1 N2 72.46(11) . . ?
O4 Mo1 O1M 78.14(12) . . ?
O4 Mo1 O1 97.07(14) . . ?
O4 Mo1 O2 100.80(14) . . ?
O4 Mo1 N2 83.38(11) . . ?
O4 Mo1 O3 150.72(12) . . ?
H1Wb O1W H1Wa 104.5 . . ?
Mo2 O1W H1Wa 109.4 . . ?
Mo2 O1W H1Wb 109.4 . . ?
H1M O1M Mo1 123.8(15) . . ?
C1M O1M Mo1 126.1(3) . . ?
C1M O1M H1M 108.6(15) . . ?
C7 N1 N2 109.7(3) . . ?
C6 C1 C2 120.3(3) . . ?
C7 C1 C2 120.7(3) . . ?
C7 C1 C6 118.9(3) . . ?
C2D N1D C1D 117.8(4) . . ?
C3D N1D C1D 122.5(5) . . ?
C3D N1D C2D 119.7(5) . . ?
H1Da C1D N1D 109.5 . . ?
H1Db C1D N1D 109.5 . . ?
H1Db C1D H1Da 109.5 . . ?
H1Dc C1D N1D 109.5 . . ?
H1Dc C1D H1Da 109.5 . . ?
H1Dc C1D H1Db 109.5 . . ?
H1Ma C1M O1M 109.1(3) . . ?
H1Mb C1M O1M 109.1(3) . . ?
H1Mb C1M H1Ma 107.8 . . ?
C2M C1M O1M 112.6(5) . . ?
C2M C1M H1Ma 109.1(4) . . ?
C2M C1M H1Mb 109.1(4) . . ?
O5 Mo2 O1W 83.88(12) . . ?
O6 Mo2 O1W 170.28(13) . . ?
O6 Mo2 O5 105.80(15) . . ?
N6 Mo2 O1W 75.33(10) . . ?
N6 Mo2 O5 157.84(13) . . ?
N6 Mo2 O6 95.17(14) . . ?
O7 Mo2 O1W 81.58(10) . . ?
O7 Mo2 O5 96.84(11) . . ?
O7 Mo2 O6 97.73(14) . . ?
O7 Mo2 N6 72.87(10) . . ?
O8 Mo2 O1W 79.57(11) . . ?
O8 Mo2 O5 101.48(12) . . ?
O8 Mo2 O6 97.40(14) . . ?
O8 Mo2 N6 82.44(10) . . ?
O8 Mo2 O7 152.02(11) . . ?
H2Wb O2W H2Wa 104.5 . . ?
Mo3 O2W H2Wa 109.5 . . ?
Mo3 O2W H2Wb 109.3 . . ?
N1 N2 Mo1 113.4(2) . . ?
C8 N2 Mo1 129.9(2) . . ?
C8 N2 N1 116.6(3) . . ?
H2 C2 C1 120.2(2) . . ?
C3 C2 C1 119.6(3) . . ?
C3 C2 H2 120.2(2) . . ?
H2Da C2D N1D 109.5 . . ?
H2Db C2D N1D 109.5 . . ?
H2Db C2D H2Da 109.5 . . ?
H2Dc C2D N1D 109.5 . . ?
H2Dc C2D H2Da 109.5 . . ?
H2Dc C2D H2Db 109.5 . . ?
H2Ma C2M C1M 109.5 . . ?
H2Mb C2M C1M 109.5 . . ?
H2Mb C2M H2Ma 109.5 . . ?
H2Mc C2M C1M 109.5 . . ?
H2Mc C2M H2Ma 109.5 . . ?
H2Mc C2M H2Mb 109.5 . . ?
C3M O2M H2M 109.5 . . ?
H3Ma C3M O2M 109.6(6) . . ?
H3Mb C3M O2M 109.6(7) . . ?
H3Mb C3M H3Ma 108.1 . . ?
C4M C3M O2M 110.4(14) . . ?
C4M C3M H3Ma 109.6(8) . . ?
C4M C3M H3Mb 109.6(9) . . ?
O9 Mo3 O2W 171.15(12) . . ?
O10 Mo3 O2W 83.71(11) . . ?
O10 Mo3 O9 104.33(13) . . ?
N10 Mo3 O2W 77.88(10) . . ?
N10 Mo3 O9 94.66(12) . . ?
N10 Mo3 O10 159.66(11) . . ?
O11 Mo3 O2W 82.26(10) . . ?
O11 Mo3 O9 100.13(13) . . ?
O11 Mo3 O10 97.02(11) . . ?
O11 Mo3 N10 72.14(10) . . ?
O12 Mo3 O2W 78.17(10) . . ?
O12 Mo3 O9 96.42(13) . . ?
O12 Mo3 O10 101.15(10) . . ?
O12 Mo3 N10 83.59(10) . . ?
O12 Mo3 O11 151.52(10) . . ?
C17 N3 N4 105.9(3) . . ?
C7 O3 Mo1 119.0(2) . . ?
C4 C3 C2 119.8(3) . . ?
C43 C3 C2 120.8(3) . . ?
C43 C3 C4 119.4(3) . . ?
N1D C3D O1D 126.4(6) . . ?
H3D C3D O1D 116.8(4) . . ?
H3D C3D N1D 116.8(3) . . ?
H4Ma C4M C3M 109.5 . . ?
H4Mb C4M C3M 109.5 . . ?
H4Mb C4M H4Ma 109.5 . . ?
H4Mc C4M C3M 109.5 . . ?
H4Mc C4M H4Ma 109.5 . . ?
H4Mc C4M H4Mb 109.5 . . ?
C15 O4 Mo1 124.7(2) . . ?
C15 N4 N3 110.8(3) . . ?
C18 N4 N3 119.1(3) . . ?
C18 N4 C15 129.9(3) . . ?
H4 C4 C3 119.73(19) . . ?
C5 C4 C3 120.5(3) . . ?
C5 C4 H4 119.73(19) . . ?
C25 N5 N6 110.0(3) . . ?
C6 C5 C4 119.6(3) . . ?
C25 C5 C4 119.8(3) . . ?
C25 C5 C6 120.6(3) . . ?
N5 N6 Mo2 112.77(19) . . ?
C26 N6 Mo2 132.0(2) . . ?
C26 N6 N5 115.2(3) . . ?
C5 C6 C1 120.1(3) . . ?
H6 C6 C1 119.9(2) . . ?
H6 C6 C5 119.9(2) . . ?
C25 O7 Mo2 118.8(2) . . ?
C35 N7 N8 105.9(3) . . ?
C1 C7 N1 117.4(3) . . ?
O3 C7 N1 124.9(3) . . ?
O3 C7 C1 117.7(3) . . ?
C33 O8 Mo2 131.9(2) . . ?
C33 N8 N7 111.2(3) . . ?
C36 N8 N7 119.8(3) . . ?
C36 N8 C33 128.8(3) . . ?
C9 C8 N2 122.5(3) . . ?
C16 C8 N2 117.4(3) . . ?
C16 C8 C9 120.1(3) . . ?
C43 N9 N10 109.6(3) . . ?
C10 C9 C8 122.4(4) . . ?
C14 C9 C8 118.3(4) . . ?
C14 C9 C10 119.3(4) . . ?
N9 N10 Mo3 113.94(19) . . ?
C44 N10 Mo3 129.9(2) . . ?
C44 N10 N9 116.0(3) . . ?
H10 C10 C9 120.2(3) . . ?
C11 C10 C9 119.6(5) . . ?
C11 C10 H10 120.2(4) . . ?
C43 O11 Mo3 120.4(2) . . ?
C53 N11 N12 106.3(3) . . ?
H11 C11 C10 119.8(4) . . ?
C12 C11 C10 120.3(6) . . ?
C12 C11 H11 119.8(4) . . ?
C51 O12 Mo3 127.7(2) . . ?
C51 N12 N11 110.6(3) . . ?
C54 N12 N11 120.8(3) . . ?
C54 N12 C51 127.9(3) . . ?
H12 C12 C11 119.7(4) . . ?
C13 C12 C11 120.7(5) . . ?
C13 C12 H12 119.7(3) . . ?
H13 C13 C12 120.2(3) . . ?
C14 C13 C12 119.7(6) . . ?
C14 C13 H13 120.2(4) . . ?
C13 C14 C9 120.4(5) . . ?
H14 C14 C9 119.8(3) . . ?
H14 C14 C13 119.8(4) . . ?
N4 C15 O4 121.9(3) . . ?
C16 C15 O4 130.7(3) . . ?
C16 C15 N4 107.5(3) . . ?
C15 C16 C8 124.8(3) . . ?
C17 C16 C8 130.5(3) . . ?
C17 C16 C15 104.7(3) . . ?
C16 C17 N3 111.0(3) . . ?
C24 C17 N3 118.3(3) . . ?
C24 C17 C16 130.6(3) . . ?
C19 C18 N4 121.1(3) . . ?
C23 C18 N4 118.2(3) . . ?
C23 C18 C19 120.7(3) . . ?
H19 C19 C18 120.7(2) . . ?
C20 C19 C18 118.6(4) . . ?
C20 C19 H19 120.7(2) . . ?
H20 C20 C19 119.4(2) . . ?
C21 C20 C19 121.1(4) . . ?
C21 C20 H20 119.4(2) . . ?
H21 C21 C20 120.3(2) . . ?
C22 C21 C20 119.4(4) . . ?
C22 C21 H21 120.3(2) . . ?
H22 C22 C21 119.4(2) . . ?
C23 C22 C21 121.2(4) . . ?
C23 C22 H22 119.4(2) . . ?
C22 C23 C18 119.0(4) . . ?
H23 C23 C18 120.5(2) . . ?
H23 C23 C22 120.5(2) . . ?
H24a C24 C17 109.5 . . ?
H24b C24 C17 109.5 . . ?
H24b C24 H24a 109.5 . . ?
H24c C24 C17 109.5 . . ?
H24c C24 H24a 109.5 . . ?
H24c C24 H24b 109.5 . . ?
C5 C25 N5 119.4(3) . . ?
O7 C25 N5 124.2(3) . . ?
O7 C25 C5 116.4(3) . . ?
C27 C26 N6 118.9(3) . . ?
C34 C26 N6 119.2(3) . . ?
C34 C26 C27 121.9(3) . . ?
C28 C27 C26 120.2(3) . . ?
C32 C27 C26 119.8(3) . . ?
C32 C27 C28 119.6(4) . . ?
H28 C28 C27 120.2(2) . . ?
C29 C28 C27 119.7(4) . . ?
C29 C28 H28 120.2(3) . . ?
H29 C29 C28 119.9(3) . . ?
C30 C29 C28 120.2(5) . . ?
C30 C29 H29 119.9(3) . . ?
H30 C30 C29 119.8(3) . . ?
C31 C30 C29 120.3(4) . . ?
C31 C30 H30 119.8(3) . . ?
H31 C31 C30 119.6(3) . . ?
C32 C31 C30 120.9(5) . . ?
C32 C31 H31 119.6(3) . . ?
C31 C32 C27 119.2(4) . . ?
H32 C32 C27 120.4(2) . . ?
H32 C32 C31 120.4(3) . . ?
N8 C33 O8 122.3(3) . . ?
C34 C33 O8 130.3(3) . . ?
C34 C33 N8 107.4(3) . . ?
C33 C34 C26 123.9(3) . . ?
C35 C34 C26 131.3(3) . . ?
C35 C34 C33 104.3(3) . . ?
C34 C35 N7 111.0(3) . . ?
C42 C35 N7 119.6(3) . . ?
C42 C35 C34 129.4(3) . . ?
C37 C36 N8 119.4(4) . . ?
C41 C36 N8 121.2(4) . . ?
C41 C36 C37 119.4(4) . . ?
H37 C37 C36 120.4(3) . . ?
C38 C37 C36 119.3(4) . . ?
C38 C37 H37 120.4(3) . . ?
H38 C38 C37 119.5(3) . . ?
C39 C38 C37 121.0(5) . . ?
C39 C38 H38 119.5(3) . . ?
H39 C39 C38 120.2(3) . . ?
C40 C39 C38 119.5(5) . . ?
C40 C39 H39 120.2(3) . . ?
H40 C40 C39 120.2(3) . . ?
C41 C40 C39 119.6(5) . . ?
C41 C40 H40 120.2(3) . . ?
C40 C41 C36 121.0(4) . . ?
H41 C41 C36 119.5(2) . . ?
H41 C41 C40 119.5(3) . . ?
H42a C42 C35 109.5 . . ?
H42b C42 C35 109.5 . . ?
H42b C42 H42a 109.5 . . ?
H42c C42 C35 109.5 . . ?
H42c C42 H42a 109.5 . . ?
H42c C42 H42b 109.5 . . ?
N9 C43 C3 121.1(3) . . ?
O11 C43 C3 115.0(3) . . ?
O11 C43 N9 123.9(3) . . ?
C45 C44 N10 121.0(3) . . ?
C52 C44 N10 118.9(3) . . ?
C52 C44 C45 120.1(3) . . ?
C46 C45 C44 119.8(3) . . ?
C50 C45 C44 120.3(3) . . ?
C50 C45 C46 119.9(3) . . ?
H46 C46 C45 120.2(2) . . ?
C47 C46 C45 119.6(4) . . ?
C47 C46 H46 120.2(3) . . ?
H47 C47 C46 119.8(3) . . ?
C48 C47 C46 120.4(4) . . ?
C48 C47 H47 119.8(2) . . ?
H48 C48 C47 120.0(2) . . ?
C49 C48 C47 120.0(3) . . ?
C49 C48 H48 120.0(2) . . ?
H49 C49 C48 119.8(2) . . ?
C50 C49 C48 120.4(4) . . ?
C50 C49 H49 119.8(2) . . ?
C49 C50 C45 119.8(3) . . ?
H50 C50 C45 120.1(2) . . ?
H50 C50 C49 120.1(2) . . ?
N12 C51 O12 120.9(3) . . ?
C52 C51 O12 131.0(3) . . ?
C52 C51 N12 108.0(3) . . ?
C51 C52 C44 124.4(3) . . ?
C53 C52 C44 131.0(3) . . ?
C53 C52 C51 104.2(3) . . ?
C52 C53 N11 110.9(3) . . ?
C60 C53 N11 118.9(3) . . ?
C60 C53 C52 130.2(3) . . ?
C55 C54 N12 119.9(3) . . ?
C59 C54 N12 119.2(3) . . ?
C59 C54 C55 120.9(3) . . ?
H55 C55 C54 120.3(2) . . ?
C56 C55 C54 119.4(4) . . ?
C56 C55 H55 120.3(2) . . ?
H56 C56 C55 119.8(2) . . ?
C57 C56 C55 120.3(4) . . ?
C57 C56 H56 119.8(2) . . ?
H57 C57 C56 120.3(2) . . ?
C58 C57 C56 119.4(4) . . ?
C58 C57 H57 120.3(3) . . ?
H58 C58 C57 119.5(3) . . ?
C59 C58 C57 120.9(4) . . ?
C59 C58 H58 119.5(3) . . ?
C58 C59 C54 119.0(4) . . ?
H59 C59 C54 120.5(2) . . ?
H59 C59 C58 120.5(3) . . ?
H60a C60 C53 109.5 . . ?
H60b C60 C53 109.5 . . ?
H60b C60 H60a 109.5 . . ?
H60c C60 C53 109.5 . . ?
H60c C60 H60a 109.5 . . ?
H60c C60 H60b 109.5 . . ?

loop_
_geom_bond_atom_site_label_1
_geom_bond_atom_site_label_2
_geom_bond_distance
_geom_bond_site_symmetry_2
_geom_bond_publ_flag
Mo1 O1M 2.285(4) . ?
Mo1 O1 1.686(4) . ?
Mo1 O2 1.696(3) . ?
Mo1 N2 2.261(3) . ?
Mo1 O3 1.987(3) . ?
Mo1 O4 1.985(3) . ?
O1W H1Wa 0.8501 . ?
O1W H1Wb 0.8502 . ?
O1W Mo2 2.365(3) . ?
O1M H1M 0.852(9) . ?
O1M C1M 1.438(6) . ?
N1 N2 1.395(4) . ?
N1 C7 1.286(5) . ?
C1 C2 1.386(5) . ?
C1 C6 1.390(5) . ?
C1 C7 1.476(5) . ?
O1D C3D 1.222(7) . ?
N1D C1D 1.450(7) . ?
N1D C2D 1.444(7) . ?
N1D C3D 1.308(7) . ?
C1D H1Da 0.9600 . ?
C1D H1Db 0.9600 . ?
C1D H1Dc 0.9600 . ?
C1M H1Ma 0.9700 . ?
C1M H1Mb 0.9700 . ?
C1M C2M 1.485(8) . ?
Mo2 O5 1.693(3) . ?
Mo2 O6 1.698(3) . ?
Mo2 N6 2.253(3) . ?
Mo2 O7 1.971(2) . ?
Mo2 O8 1.967(2) . ?
O2W H2Wa 0.8507 . ?
O2W H2Wb 0.8504 . ?
O2W Mo3 2.299(3) . ?
N2 C8 1.304(5) . ?
C2 H2 0.9300 . ?
C2 C3 1.395(5) . ?
C2D H2Da 0.9600 . ?
C2D H2Db 0.9600 . ?
C2D H2Dc 0.9600 . ?
C2M H2Ma 0.9600 . ?
C2M H2Mb 0.9600 . ?
C2M H2Mc 0.9600 . ?
O2M H2M 0.8200 . ?
O2M C3M 1.344(14) . ?
C3M H3Ma 0.9700 . ?
C3M H3Mb 0.9700 . ?
C3M C4M 1.219(19) . ?
Mo3 O9 1.696(3) . ?
Mo3 O10 1.690(2) . ?
Mo3 N10 2.257(3) . ?
Mo3 O11 1.962(2) . ?
Mo3 O12 1.973(2) . ?
N3 N4 1.382(4) . ?
N3 C17 1.325(5) . ?
O3 C7 1.314(4) . ?
C3 C4 1.382(5) . ?
C3 C43 1.468(5) . ?
C3D H3D 0.9300 . ?
C4M H4Ma 0.9600 . ?
C4M H4Mb 0.9600 . ?
C4M H4Mc 0.9600 . ?
O4 C15 1.304(4) . ?
N4 C15 1.353(4) . ?
N4 C18 1.420(5) . ?
C4 H4 0.9300 . ?
C4 C5 1.393(5) . ?
N5 N6 1.401(4) . ?
N5 C25 1.285(4) . ?
C5 C6 1.384(4) . ?
C5 C25 1.469(5) . ?
N6 C26 1.304(4) . ?
C6 H6 0.9300 . ?
O7 C25 1.326(4) . ?
N7 N8 1.384(4) . ?
N7 C35 1.313(5) . ?
O8 C33 1.297(4) . ?
N8 C33 1.342(4) . ?
N8 C36 1.424(5) . ?
C8 C9 1.483(5) . ?
C8 C16 1.432(5) . ?
N9 N10 1.400(4) . ?
N9 C43 1.275(4) . ?
C9 C10 1.377(6) . ?
C9 C14 1.401(6) . ?
N10 C44 1.304(4) . ?
C10 H10 0.9300 . ?
C10 C11 1.398(7) . ?
O11 C43 1.331(4) . ?
N11 N12 1.388(4) . ?
N11 C53 1.323(5) . ?
C11 H11 0.9300 . ?
C11 C12 1.378(10) . ?
O12 C51 1.302(4) . ?
N12 C51 1.345(4) . ?
N12 C54 1.417(4) . ?
C12 H12 0.9300 . ?
C12 C13 1.361(10) . ?
C13 H13 0.9300 . ?
C13 C14 1.391(7) . ?
C14 H14 0.9300 . ?
C15 C16 1.392(5) . ?
C16 C17 1.420(5) . ?
C17 C24 1.488(5) . ?
C18 C19 1.392(5) . ?
C18 C23 1.389(5) . ?
C19 H19 0.9300 . ?
C19 C20 1.377(6) . ?
C20 H20 0.9300 . ?
C20 C21 1.388(6) . ?
C21 H21 0.9300 . ?
C21 C22 1.363(6) . ?
C22 H22 0.9300 . ?
C22 C23 1.379(5) . ?
C23 H23 0.9300 . ?
C24 H24a 0.9600 . ?
C24 H24b 0.9600 . ?
C24 H24c 0.9600 . ?
C26 C27 1.489(5) . ?
C26 C34 1.425(5) . ?
C27 C28 1.384(5) . ?
C27 C32 1.393(6) . ?
C28 H28 0.9300 . ?
C28 C29 1.388(6) . ?
C29 H29 0.9300 . ?
C29 C30 1.363(8) . ?
C30 H30 0.9300 . ?
C30 C31 1.361(8) . ?
C31 H31 0.9300 . ?
C31 C32 1.381(6) . ?
C32 H32 0.9300 . ?
C33 C34 1.394(5) . ?
C34 C35 1.430(5) . ?
C35 C42 1.482(5) . ?
C36 C37 1.375(6) . ?
C36 C41 1.354(6) . ?
C37 H37 0.9300 . ?
C37 C38 1.405(6) . ?
C38 H38 0.9300 . ?
C38 C39 1.335(8) . ?
C39 H39 0.9300 . ?
C39 C40 1.382(7) . ?
C40 H40 0.9300 . ?
C40 C41 1.385(6) . ?
C41 H41 0.9300 . ?
C42 H42a 0.9600 . ?
C42 H42b 0.9600 . ?
C42 H42c 0.9600 . ?
C44 C45 1.485(4) . ?
C44 C52 1.428(4) . ?
C45 C46 1.376(5) . ?
C45 C50 1.387(5) . ?
C46 H46 0.9300 . ?
C46 C47 1.390(6) . ?
C47 H47 0.9300 . ?
C47 C48 1.371(6) . ?
C48 H48 0.9300 . ?
C48 C49 1.371(6) . ?
C49 H49 0.9300 . ?
C49 C50 1.381(5) . ?
C50 H50 0.9300 . ?
C51 C52 1.400(4) . ?
C52 C53 1.428(5) . ?
C53 C60 1.487(5) . ?
C54 C55 1.379(5) . ?
C54 C59 1.380(5) . ?
C55 H55 0.9300 . ?
C55 C56 1.382(5) . ?
C56 H56 0.9300 . ?
C56 C57 1.393(7) . ?
C57 H57 0.9300 . ?
C57 C58 1.371(7) . ?
C58 H58 0.9300 . ?
C58 C59 1.389(5) . ?
C59 H59 0.9300 . ?
C60 H60a 0.9600 . ?
C60 H60b 0.9600 . ?
C60 H60c 0.9600 . ?

loop_
_geom_hbond_atom_site_label_D
_geom_hbond_atom_site_label_H
_geom_hbond_atom_site_label_A
_geom_hbond_distance_DH
_geom_hbond_distance_HA
_geom_hbond_distance_DA
_geom_hbond_angle_DHA
_geom_hbond_site_symmetry_A
O1M H1M O1D 0.852(9) 1.781(16) 2.625(6) 170(6) .
O2W H2Wa O2M 0.8507 1.876(5) 2.665(5) 153.5(5) .

loop_
_geom_torsion_atom_site_label_1
_geom_torsion_atom_site_label_2
_geom_torsion_atom_site_label_3
_geom_torsion_atom_site_label_4
_geom_torsion
_geom_torsion_site_symmetry_1
_geom_torsion_site_symmetry_2
_geom_torsion_site_symmetry_3
_geom_torsion_site_symmetry_4
_geom_torsion_publ_flag
Mo1 O1M C1M C2M -79.6(4) . . . . ?
Mo1 N2 N1 C7 -5.4(3) . . . . ?
Mo1 N2 C8 C9 -177.7(3) . . . . ?
Mo1 N2 C8 C16 -0.2(4) . . . . ?
Mo1 O3 C7 N1 5.1(4) . . . . ?
Mo1 O3 C7 C1 -172.5(3) . . . . ?
Mo1 O4 C15 N4 -151.5(3) . . . . ?
Mo1 O4 C15 C16 26.8(4) . . . . ?
N1 N2 C8 C9 -1.1(4) . . . . ?
N1 N2 C8 C16 176.4(3) . . . . ?
N1 C7 C1 C2 -158.9(4) . . . . ?
N1 C7 C1 C6 18.3(5) . . . . ?
C1 C2 C3 C4 0.3(5) . . . . ?
C1 C2 C3 C43 -179.5(4) . . . . ?
C1 C6 C5 C4 -0.3(5) . . . . ?
C1 C6 C5 C25 179.2(4) . . . . ?
O1D C3D N1D C1D -2.1(8) . . . . ?
O1D C3D N1D C2D 178.8(6) . . . . ?
Mo2 N6 N5 C25 7.7(3) . . . . ?
Mo2 N6 C26 C27 174.7(3) . . . . ?
Mo2 N6 C26 C34 -4.9(3) . . . . ?
Mo2 O7 C25 N5 -10.3(3) . . . . ?
Mo2 O7 C25 C5 172.2(3) . . . . ?
Mo2 O8 C33 N8 178.3(3) . . . . ?
Mo2 O8 C33 C34 1.4(4) . . . . ?
N2 C8 C9 C10 -51.6(5) . . . . ?
N2 C8 C9 C14 126.4(4) . . . . ?
N2 C8 C16 C15 -17.9(5) . . . . ?
N2 C8 C16 C17 164.0(3) . . . . ?
C2 C3 C4 C5 0.5(4) . . . . ?
C2 C3 C43 N9 7.8(4) . . . . ?
C2 C3 C43 O11 -171.5(4) . . . . ?
Mo3 N10 N9 C43 -0.8(2) . . . . ?
Mo3 N10 C44 C45 -171.6(3) . . . . ?
Mo3 N10 C44 C52 9.9(3) . . . . ?
Mo3 O11 C43 C3 178.2(3) . . . . ?
Mo3 O11 C43 N9 -1.0(3) . . . . ?
Mo3 O12 C51 N12 166.5(3) . . . . ?
Mo3 O12 C51 C52 -17.4(3) . . . . ?
N3 N4 C15 O4 176.3(3) . . . . ?
N3 N4 C15 C16 -2.4(3) . . . . ?
N3 N4 C18 C19 154.3(3) . . . . ?
N3 N4 C18 C23 -24.7(4) . . . . ?
N3 C17 C16 C8 176.5(3) . . . . ?
N3 C17 C16 C15 -1.9(4) . . . . ?
C3 C4 C5 C6 -0.5(4) . . . . ?
C3 C4 C5 C25 -180.0(3) . . . . ?
C3 C43 N9 N10 -178.0(3) . . . . ?
O4 C15 N4 C18 0.8(5) . . . . ?
O4 C15 C16 C8 5.5(5) . . . . ?
O4 C15 C16 C17 -176.0(5) . . . . ?
N4 C15 C16 C8 -176.0(3) . . . . ?
N4 C15 C16 C17 2.5(3) . . . . ?
N4 C18 C19 C20 179.6(4) . . . . ?
N4 C18 C23 C22 179.6(3) . . . . ?
C4 C5 C25 N5 -1.0(4) . . . . ?
C4 C5 C25 O7 176.6(3) . . . . ?
N5 N6 C26 C27 -2.9(4) . . . . ?
N5 N6 C26 C34 177.4(3) . . . . ?
N5 C25 C5 C6 179.5(4) . . . . ?
N6 C26 C27 C28 84.5(4) . . . . ?
N6 C26 C27 C32 -88.3(4) . . . . ?
N6 C26 C34 C33 0.1(4) . . . . ?
N6 C26 C34 C35 -170.7(3) . . . . ?
N7 N8 C33 O8 -174.8(3) . . . . ?
N7 N8 C33 C34 2.7(3) . . . . ?
N7 N8 C36 C37 13.9(4) . . . . ?
N7 N8 C36 C41 -165.6(4) . . . . ?
N7 C35 C34 C26 173.5(3) . . . . ?
N7 C35 C34 C33 1.3(3) . . . . ?
O8 C33 N8 C36 -0.1(5) . . . . ?
O8 C33 C34 C26 2.0(5) . . . . ?
O8 C33 C34 C35 174.9(4) . . . . ?
N8 C33 C34 C26 -175.3(3) . . . . ?
N8 C33 C34 C35 -2.4(3) . . . . ?
N8 C36 C37 C38 176.7(4) . . . . ?
N8 C36 C41 C40 -176.1(4) . . . . ?
C8 C9 C10 C11 177.8(5) . . . . ?
C8 C9 C14 C13 -177.7(4) . . . . ?
C8 C16 C17 C24 -7.7(6) . . . . ?
N9 N10 C44 C45 3.6(3) . . . . ?
N9 N10 C44 C52 -175.0(3) . . . . ?
C9 C10 C11 C12 0.6(6) . . . . ?
C9 C14 C13 C12 -1.0(5) . . . . ?
N10 C44 C45 C46 -86.4(4) . . . . ?
N10 C44 C45 C50 94.1(4) . . . . ?
N10 C44 C52 C51 5.1(4) . . . . ?
N10 C44 C52 C53 177.0(3) . . . . ?
C10 C11 C12 C13 -1.2(7) . . . . ?
N11 N12 C51 O12 176.6(3) . . . . ?
N11 N12 C51 C52 -0.3(3) . . . . ?
N11 N12 C54 C55 145.9(3) . . . . ?
N11 N12 C54 C59 -35.4(4) . . . . ?
N11 C53 C52 C44 -173.5(3) . . . . ?
N11 C53 C52 C51 -0.4(3) . . . . ?
C11 C12 C13 C14 1.4(7) . . . . ?
O12 C51 N12 C54 6.1(4) . . . . ?
O12 C51 C52 C44 -2.4(5) . . . . ?
O12 C51 C52 C53 -176.1(4) . . . . ?
N12 C51 C52 C44 174.1(3) . . . . ?
N12 C51 C52 C53 0.4(3) . . . . ?
N12 C54 C55 C56 178.3(4) . . . . ?
N12 C54 C59 C58 -178.9(4) . . . . ?
C15 C16 C17 C24 173.9(3) . . . . ?
C18 C19 C20 C21 1.4(5) . . . . ?
C18 C23 C22 C21 0.2(5) . . . . ?
C19 C20 C21 C22 -0.6(5) . . . . ?
C20 C21 C22 C23 -0.2(5) . . . . ?
C26 C27 C28 C29 -170.8(4) . . . . ?
C26 C27 C32 C31 171.0(4) . . . . ?
C26 C34 C35 C42 -4.8(5) . . . . ?
C27 C28 C29 C30 0.4(5) . . . . ?
C27 C32 C31 C30 -0.7(5) . . . . ?
C28 C29 C30 C31 -3.0(6) . . . . ?
C29 C30 C31 C32 3.1(7) . . . . ?
C33 C34 C35 C42 -176.9(3) . . . . ?
C36 C37 C38 C39 -0.4(6) . . . . ?
C36 C41 C40 C39 -0.7(6) . . . . ?
C37 C38 C39 C40 3.9(7) . . . . ?
C38 C39 C40 C41 -3.4(7) . . . . ?
C44 C45 C46 C47 -179.5(5) . . . . ?
C44 C45 C50 C49 179.0(3) . . . . ?
C44 C52 C53 C60 6.1(5) . . . . ?
C45 C46 C47 C48 -0.2(6) . . . . ?
C45 C50 C49 C48 1.2(4) . . . . ?
C46 C47 C48 C49 0.9(7) . . . . ?
C47 C48 C49 C50 -1.4(5) . . . . ?
C51 C52 C53 C60 179.2(3) . . . . ?
C54 C55 C56 C57 0.8(5) . . . . ?
C54 C59 C58 C57 0.5(5) . . . . ?
C55 C56 C57 C58 -0.5(5) . . . . ?
C56 C57 C58 C59 -0.1(6) . . . . ?

loop_
_restr_distance_atom_site_label_1
_restr_distance_atom_site_label_2
_restr_distance_site_symmetry_2
_restr_distance_target
_restr_distance_target_weight_param
_restr_distance_diff
Mo1 H1M 1 2.8636 0.0200 0.0152
O1M H1M 1 0.8500 0.0100 -0.0022
C1M H1M 1 1.8975 0.0200 0.0072

loop_
_smtbx_masks_void_nr
_smtbx_masks_void_average_x
_smtbx_masks_void_average_y
_smtbx_masks_void_average_z
_smtbx_masks_void_volume
_smtbx_masks_void_count_electrons
_smtbx_masks_void_content
1 0.000 0.500 0.500 461.9 128.8 ?
2 0.500 0.000 1.000 461.9 128.8 ?
